data_7019094
loop_
_publ_author_name
'Tanakit, Alisa'
'Rouffet, Matthieu'
'Martin, David P.'
'Cohen, Seth M.'

_publ_section_title
;
 Investigating chelating sulfonamides and their use in metalloproteinase
 inhibitors.
;
_journal_issue 21
_journal_name_full 'Dalton transactions (Cambridge, England : 2003)'
_journal_page_first 6507
_journal_page_last 6515
_journal_paper_doi 10.1039/c2dt12373h
_journal_volume 41
_journal_year 2012
_chemical_formula_sum 'C14 H13 N2 O3.5 S'
_chemical_formula_weight 297.32
_chemical_name_systematic
;
?
;
_space_group_IT_number 14
_symmetry_cell_setting monoclinic
_symmetry_space_group_name_Hall '-P 2ybc'
_symmetry_space_group_name_H-M 'P 1 21/c 1'
_atom_sites_solution_hydrogens geom
_atom_sites_solution_primary direct
_atom_sites_solution_secondary difmap
_audit_creation_method SHELXL-97
_cell_angle_alpha 90.00
_cell_angle_beta 98.181(3)
_cell_angle_gamma 90.00
_cell_formula_units_Z 8
_cell_length_a 13.266(3)
_cell_length_b 14.149(3)
_cell_length_c 14.279(3)
_cell_measurement_reflns_used 21291
_cell_measurement_temperature 100(2)
_cell_measurement_theta_max 28.26
_cell_measurement_theta_min 1.55
_cell_volume 2652.9(10)
_computing_cell_refinement 'Bruker SAINT'
_computing_data_collection 'Bruker APEX2'
_computing_data_reduction 'Bruker SAINT'
_computing_structure_refinement 'SHELXL-97 (Sheldrick, 2008)'
_computing_structure_solution 'SHELXS-97 (Sheldrick, 2008)'
_diffrn_ambient_temperature 100(2)
_diffrn_detector_area_resol_mean 512x512
_diffrn_measured_fraction_theta_full 0.942
_diffrn_measured_fraction_theta_max 0.942
_diffrn_measurement_device_type 'Bruker APEX CCD'
_diffrn_measurement_method '\f and \w scans'
_diffrn_radiation_monochromator graphite
_diffrn_radiation_source 'fine-focus sealed tube'
_diffrn_radiation_type MoK\a
_diffrn_radiation_wavelength 0.71073
_diffrn_reflns_av_R_equivalents 0.0481
_diffrn_reflns_av_sigmaI/netI 0.0456
_diffrn_reflns_limit_h_max 16
_diffrn_reflns_limit_h_min -17
_diffrn_reflns_limit_k_max 18
_diffrn_reflns_limit_k_min -17
_diffrn_reflns_limit_l_max 18
_diffrn_reflns_limit_l_min -18
_diffrn_reflns_number 21291
_diffrn_reflns_theta_full 28.26
_diffrn_reflns_theta_max 28.26
_diffrn_reflns_theta_min 1.55
_exptl_absorpt_coefficient_mu 0.258
_exptl_absorpt_correction_T_max 0.9267
_exptl_absorpt_correction_T_min 0.9153
_exptl_absorpt_correction_type multi-scan
_exptl_absorpt_process_details 'Bruker SADABS'
_exptl_crystal_colour Colorless
_exptl_crystal_density_diffrn 1.489
_exptl_crystal_density_method 'not measured'
_exptl_crystal_description Block
_exptl_crystal_F_000 1240
_exptl_crystal_size_max 0.35
_exptl_crystal_size_mid 0.35
_exptl_crystal_size_min 0.30
_refine_diff_density_max 1.179
_refine_diff_density_min -0.414
_refine_diff_density_rms 0.101
_refine_ls_extinction_method none
_refine_ls_goodness_of_fit_ref 1.031
_refine_ls_hydrogen_treatment mixed
_refine_ls_matrix_type full
_refine_ls_number_parameters 384
_refine_ls_number_reflns 6181
_refine_ls_number_restraints 4
_refine_ls_restrained_S_all 1.032
_refine_ls_R_factor_all 0.0876
_refine_ls_R_factor_gt 0.0707
_refine_ls_shift/su_max 0.002
_refine_ls_shift/su_mean 0.000
_refine_ls_structure_factor_coef Fsqd
_refine_ls_weighting_details 'calc w=1/[\s^2^(Fo^2^)+(0.1101P)^2^+3.9187P] where P=(Fo^2^+2Fc^2^)/3'
_refine_ls_weighting_scheme calc
_refine_ls_wR_factor_gt 0.1843
_refine_ls_wR_factor_ref 0.2002
_reflns_number_gt 4841
_reflns_number_total 6181
_reflns_threshold_expression >2sigma(I)
_cod_data_source_file c2dt12373h.txt
_cod_data_source_block zbg-1
_cod_depositor_comments
;
The following automatic conversions were performed:

'_symmetry_cell_setting' value 'Monoclinic' changed to 'monoclinic'
according to /home/saulius/struct/CIF-dictionaries/cif_core.dic
dictionary named 'cif_core.dic' version 2.4.1 from 2010-06-29.

Automatic conversion script
Id: cif_fix_values 1715 2011-07-08 13:25:40Z adriana 
;
_cod_original_cell_volume 2653.0(9)
_cod_original_sg_symbol_H-M P2(1)/c
_cod_database_code 7019094

loop_
_symmetry_equiv_pos_as_xyz
'x, y, z'
'-x, y+1/2, -z+1/2'
'-x, -y, -z'
'x, -y-1/2, z-1/2'

loop_
_atom_site_label
_atom_site_type_symbol
_atom_site_fract_x
_atom_site_fract_y
_atom_site_fract_z
_atom_site_U_iso_or_equiv
_atom_site_adp_type
_atom_site_occupancy
_atom_site_symmetry_multiplicity
_atom_site_calc_flag
_atom_site_refinement_flags
S1 S -0.70291(5) 0.68914(5) -0.89261(5) 0.02153(19) Uani 1 1 d .
S2 S -0.18866(5) 0.69400(5) -0.40737(5) 0.02018(19) Uani 1 1 d .
O1 O -0.10849(18) 0.98926(15) -0.09608(15) 0.0302(5) Uani 1 1 d .
O2 O -0.29618(17) 0.68222(16) -0.42561(16) 0.0300(5) Uani 1 1 d .
O3 O -0.12268(18) 0.61522(15) -0.41586(16) 0.0318(5) Uani 1 1 d .
O4 O -0.66722(18) 0.98718(16) -0.57605(16) 0.0323(5) Uani 1 1 d .
O5 O -0.61759(18) 0.62657(15) -0.87329(17) 0.0325(5) Uani 1 1 d .
O6 O -0.80097(17) 0.65122(16) -0.92897(16) 0.0310(5) Uani 1 1 d .
O1W O -0.93144(17) 0.77151(17) -0.75544(16) 0.0314(5) Uani 1 1 d D
H1WA H -0.896(3) 0.814(2) -0.719(2) 0.038 Uiso 1 1 d D
H1WB H -0.950(3) 0.722(2) -0.723(2) 0.038 Uiso 1 1 d D
N1 N -0.0341(2) 0.86950(18) -0.16629(17) 0.0265(5) Uani 1 1 d .
N2 N -0.15467(19) 0.72935(18) -0.29821(17) 0.0236(5) Uani 1 1 d D
H2N H -0.0860(14) 0.725(2) -0.281(2) 0.028 Uiso 1 1 d D
N3 N -0.7837(2) 0.89714(18) -0.66649(18) 0.0275(6) Uani 1 1 d .
N4 N -0.7241(2) 0.74082(19) -0.79412(18) 0.0261(5) Uani 1 1 d D
H4N H -0.7906(16) 0.756(2) -0.791(3) 0.031 Uiso 1 1 d D
C1 C -0.0215(2) 0.9404(2) -0.1107(2) 0.0285(6) Uani 1 1 d .
H1 H 0.0441 0.9589 -0.0808 0.034 Uiso 1 1 calc R
C2 C -0.1848(2) 0.9395(2) -0.1493(2) 0.0261(6) Uani 1 1 d .
C3 C -0.2875(2) 0.9581(2) -0.1598(2) 0.0311(7) Uani 1 1 d .
H3 H -0.3158 1.0081 -0.1276 0.037 Uiso 1 1 calc R
C4 C -0.3462(3) 0.8975(2) -0.2215(2) 0.0330(7) Uani 1 1 d .
H4 H -0.4178 0.9070 -0.2325 0.040 Uiso 1 1 calc R
C5 C -0.3050(2) 0.8226(2) -0.2688(2) 0.0285(7) Uani 1 1 d .
H5 H -0.3490 0.7832 -0.3102 0.034 Uiso 1 1 calc R
C6 C -0.1997(2) 0.80542(19) -0.25553(19) 0.0217(6) Uani 1 1 d .
C7 C -0.1410(2) 0.8662(2) -0.19391(19) 0.0221(6) Uani 1 1 d .
C8 C -0.1553(2) 0.78468(18) -0.48170(18) 0.0177(5) Uani 1 1 d .
C9 C -0.0525(2) 0.8033(2) -0.4846(2) 0.0239(6) Uani 1 1 d .
H9 H -0.0011 0.7697 -0.4448 0.029 Uiso 1 1 calc R
C10 C -0.0266(2) 0.8717(2) -0.5469(2) 0.0262(6) Uani 1 1 d .
H10 H 0.0432 0.8849 -0.5492 0.031 Uiso 1 1 calc R
C11 C -0.1011(2) 0.9214(2) -0.60617(19) 0.0224(6) Uani 1 1 d .
C12 C -0.2029(2) 0.9027(2) -0.5999(2) 0.0242(6) Uani 1 1 d .
H12 H -0.2545 0.9371 -0.6384 0.029 Uiso 1 1 calc R
C13 C -0.2304(2) 0.8342(2) -0.5381(2) 0.0232(6) Uani 1 1 d .
H13 H -0.3002 0.8217 -0.5349 0.028 Uiso 1 1 calc R
C14 C -0.0718(3) 0.9914(2) -0.6768(2) 0.0288(7) Uani 1 1 d .
H14A H -0.0019 0.9788 -0.6884 0.043 Uiso 1 1 calc R
H14B H -0.0759 1.0556 -0.6519 0.043 Uiso 1 1 calc R
H14C H -0.1183 0.9855 -0.7363 0.043 Uiso 1 1 calc R
C15 C -0.7672(2) 0.9657(2) -0.6073(2) 0.0304(7) Uani 1 1 d .
H15 H -0.8214 0.9998 -0.5863 0.036 Uiso 1 1 calc R
C16 C -0.6144(2) 0.9231(2) -0.6231(2) 0.0276(6) Uani 1 1 d .
C17 C -0.5102(2) 0.9178(2) -0.6198(2) 0.0290(7) Uani 1 1 d .
H17 H -0.4640 0.9581 -0.5817 0.035 Uiso 1 1 calc R
C18 C -0.4796(2) 0.8475(2) -0.6779(2) 0.0293(7) Uani 1 1 d .
H18 H -0.4087 0.8395 -0.6794 0.035 Uiso 1 1 calc R
C19 C -0.5475(2) 0.7877(2) -0.7343(2) 0.0282(6) Uani 1 1 d .
H19 H -0.5216 0.7398 -0.7710 0.034 Uiso 1 1 calc R
C20 C -0.6535(2) 0.7978(2) -0.73745(19) 0.0234(6) Uani 1 1 d .
C21 C -0.6844(2) 0.8674(2) -0.6791(2) 0.0242(6) Uani 1 1 d .
C22 C -0.6705(2) 0.77895(19) -0.96865(19) 0.0204(5) Uani 1 1 d .
C23 C -0.5693(2) 0.7930(2) -0.9800(2) 0.0246(6) Uani 1 1 d .
H23 H -0.5172 0.7546 -0.9470 0.030 Uiso 1 1 calc R
C24 C -0.5453(2) 0.8643(2) -1.0405(2) 0.0265(6) Uani 1 1 d .
H24 H -0.4762 0.8750 -1.0479 0.032 Uiso 1 1 calc R
C25 C -0.6212(2) 0.9200(2) -1.0902(2) 0.0243(6) Uani 1 1 d .
C26 C -0.7221(2) 0.9041(2) -1.0775(2) 0.0305(7) Uani 1 1 d .
H26 H -0.7744 0.9420 -1.1109 0.037 Uiso 1 1 calc R
C27 C -0.7478(2) 0.8341(2) -1.0172(2) 0.0284(6) Uani 1 1 d .
H27 H -0.8168 0.8240 -1.0091 0.034 Uiso 1 1 calc R
C28 C -0.5947(3) 0.9944(2) -1.1586(2) 0.0307(7) Uani 1 1 d .
H28A H -0.5258 1.0181 -1.1376 0.046 Uiso 1 1 calc R
H28B H -0.6434 1.0467 -1.1607 0.046 Uiso 1 1 calc R
H28C H -0.5978 0.9667 -1.2218 0.046 Uiso 1 1 calc R

loop_
_atom_site_aniso_label
_atom_site_aniso_U_11
_atom_site_aniso_U_22
_atom_site_aniso_U_33
_atom_site_aniso_U_23
_atom_site_aniso_U_13
_atom_site_aniso_U_12
S1 0.0225(4) 0.0199(3) 0.0217(4) -0.0032(2) 0.0014(3) -0.0003(3)
S2 0.0256(4) 0.0166(3) 0.0182(3) -0.0008(2) 0.0026(3) -0.0016(3)
O1 0.0379(13) 0.0264(11) 0.0269(11) -0.0032(8) 0.0064(9) -0.0047(9)
O2 0.0239(11) 0.0347(12) 0.0308(12) 0.0050(9) 0.0019(9) -0.0074(9)
O3 0.0397(13) 0.0219(10) 0.0347(12) 0.0017(9) 0.0083(10) 0.0037(9)
O4 0.0357(13) 0.0313(12) 0.0298(11) -0.0068(9) 0.0043(10) -0.0066(10)
O5 0.0323(12) 0.0245(11) 0.0409(13) 0.0026(9) 0.0055(10) 0.0050(9)
O6 0.0251(11) 0.0368(12) 0.0308(12) -0.0021(9) 0.0026(9) -0.0077(10)
O1W 0.0281(12) 0.0347(13) 0.0321(12) -0.0022(9) 0.0066(9) -0.0068(10)
N1 0.0260(13) 0.0300(13) 0.0236(12) 0.0028(10) 0.0040(10) -0.0035(10)
N2 0.0230(12) 0.0271(13) 0.0205(11) 0.0003(9) 0.0022(10) 0.0006(10)
N3 0.0292(14) 0.0285(13) 0.0259(13) 0.0001(10) 0.0080(10) -0.0032(11)
N4 0.0224(12) 0.0321(13) 0.0239(12) -0.0042(10) 0.0041(10) -0.0055(11)
C1 0.0263(15) 0.0322(16) 0.0275(15) 0.0017(12) 0.0055(12) -0.0072(13)
C2 0.0318(16) 0.0243(14) 0.0231(14) -0.0003(11) 0.0071(12) -0.0022(12)
C3 0.0293(16) 0.0321(16) 0.0349(17) 0.0053(13) 0.0147(13) 0.0046(13)
C4 0.0277(16) 0.0368(18) 0.0367(17) 0.0027(14) 0.0114(14) 0.0065(14)
C5 0.0233(15) 0.0337(16) 0.0285(15) 0.0002(12) 0.0039(12) -0.0012(13)
C6 0.0282(15) 0.0217(13) 0.0163(12) 0.0011(10) 0.0074(11) -0.0021(11)
C7 0.0266(15) 0.0223(13) 0.0181(13) 0.0038(10) 0.0058(11) -0.0008(11)
C8 0.0206(13) 0.0162(11) 0.0166(12) -0.0012(9) 0.0034(10) -0.0006(10)
C9 0.0215(14) 0.0283(15) 0.0211(13) 0.0041(11) 0.0009(11) 0.0026(11)
C10 0.0214(14) 0.0330(16) 0.0243(14) 0.0039(12) 0.0039(11) -0.0013(12)
C11 0.0301(15) 0.0218(13) 0.0153(12) 0.0004(10) 0.0034(11) -0.0029(12)
C12 0.0254(15) 0.0241(14) 0.0216(14) 0.0027(11) -0.0022(11) 0.0031(12)
C13 0.0226(14) 0.0230(13) 0.0239(14) 0.0013(11) 0.0024(11) -0.0002(11)
C14 0.0369(18) 0.0281(15) 0.0220(14) 0.0034(11) 0.0059(13) -0.0044(13)
C15 0.0256(15) 0.0290(15) 0.0379(17) -0.0003(13) 0.0088(13) -0.0037(13)
C16 0.0334(17) 0.0267(15) 0.0229(14) -0.0002(11) 0.0050(12) -0.0062(13)
C17 0.0231(15) 0.0388(17) 0.0237(14) 0.0069(12) -0.0018(12) -0.0117(13)
C18 0.0220(15) 0.0378(17) 0.0269(15) 0.0044(13) -0.0004(12) -0.0078(13)
C19 0.0246(15) 0.0359(16) 0.0242(14) 0.0027(12) 0.0041(12) -0.0025(13)
C20 0.0299(15) 0.0238(14) 0.0168(13) 0.0024(10) 0.0049(11) -0.0057(12)
C21 0.0265(15) 0.0241(14) 0.0217(14) 0.0036(11) 0.0017(11) -0.0060(12)
C22 0.0225(14) 0.0208(13) 0.0174(12) -0.0017(10) 0.0017(10) 0.0024(11)
C23 0.0221(14) 0.0301(15) 0.0213(14) -0.0005(11) 0.0014(11) 0.0049(12)
C24 0.0229(14) 0.0352(16) 0.0221(14) -0.0010(12) 0.0052(11) -0.0002(12)
C25 0.0306(16) 0.0230(14) 0.0200(13) -0.0040(11) 0.0055(11) 0.0032(12)
C26 0.0277(16) 0.0300(16) 0.0336(16) 0.0041(13) 0.0041(13) 0.0120(13)
C27 0.0235(15) 0.0293(15) 0.0330(16) 0.0000(12) 0.0056(13) 0.0045(12)
C28 0.0398(18) 0.0268(15) 0.0279(15) 0.0010(12) 0.0133(14) 0.0032(13)

loop_
_atom_type_symbol
_atom_type_description
_atom_type_scat_dispersion_real
_atom_type_scat_dispersion_imag
_atom_type_scat_source
C C 0.0033 0.0016 'International Tables Vol C Tables 4.2.6.8 and 6.1.1.4'
H H 0.0000 0.0000 'International Tables Vol C Tables 4.2.6.8 and 6.1.1.4'
N N 0.0061 0.0033 'International Tables Vol C Tables 4.2.6.8 and 6.1.1.4'
O O 0.0106 0.0060 'International Tables Vol C Tables 4.2.6.8 and 6.1.1.4'
S S 0.1246 0.1234 'International Tables Vol C Tables 4.2.6.8 and 6.1.1.4'

loop_
_geom_angle_atom_site_label_1
_geom_angle_atom_site_label_2
_geom_angle_atom_site_label_3
_geom_angle
O5 S1 O6 119.31(14)
O5 S1 N4 109.68(14)
O6 S1 N4 102.67(13)
O5 S1 C22 107.99(13)
O6 S1 C22 109.54(14)
N4 S1 C22 107.00(13)
O2 S2 O3 120.12(14)
O2 S2 N2 110.06(13)
O3 S2 N2 103.25(14)
O2 S2 C8 107.84(13)
O3 S2 C8 107.86(13)
N2 S2 C8 106.99(13)
C2 O1 C1 103.0(2)
C15 O4 C16 103.3(2)
H1WA O1W H1WB 113(3)
C1 N1 C7 103.6(3)
C6 N2 S2 124.6(2)
C6 N2 H2N 114(2)
S2 N2 H2N 111(2)
C15 N3 C21 103.5(3)
C20 N4 S1 124.6(2)
C20 N4 H4N 114(2)
S1 N4 H4N 115(2)
N1 C1 O1 116.6(3)
N1 C1 H1 121.7
O1 C1 H1 121.7
O1 C2 C3 127.2(3)
O1 C2 C7 108.3(3)
C3 C2 C7 124.5(3)
C2 C3 C4 114.1(3)
C2 C3 H3 122.9
C4 C3 H3 122.9
C3 C4 C5 123.3(3)
C3 C4 H4 118.3
C5 C4 H4 118.3
C6 C5 C4 120.8(3)
C6 C5 H5 119.6
C4 C5 H5 119.6
C7 C6 C5 115.9(3)
C7 C6 N2 120.8(3)
C5 C6 N2 123.3(3)
C2 C7 C6 121.4(3)
C2 C7 N1 108.4(3)
C6 C7 N1 130.2(3)
C13 C8 C9 120.9(3)
C13 C8 S2 119.9(2)
C9 C8 S2 119.1(2)
C10 C9 C8 118.8(3)
C10 C9 H9 120.6
C8 C9 H9 120.6
C9 C10 C11 121.4(3)
C9 C10 H10 119.3
C11 C10 H10 119.3
C12 C11 C10 118.3(3)
C12 C11 C14 121.0(3)
C10 C11 C14 120.7(3)
C11 C12 C13 121.2(3)
C11 C12 H12 119.4
C13 C12 H12 119.4
C8 C13 C12 119.4(3)
C8 C13 H13 120.3
C12 C13 H13 120.3
C11 C14 H14A 109.5
C11 C14 H14B 109.5
H14A C14 H14B 109.5
C11 C14 H14C 109.5
H14A C14 H14C 109.5
H14B C14 H14C 109.5
N3 C15 O4 116.6(3)
N3 C15 H15 121.7
O4 C15 H15 121.7
C17 C16 O4 126.6(3)
C17 C16 C21 125.2(3)
O4 C16 C21 108.1(3)
C16 C17 C18 113.2(3)
C16 C17 H17 123.4
C18 C17 H17 123.4
C17 C18 C19 123.7(3)
C17 C18 H18 118.2
C19 C18 H18 118.2
C18 C19 C20 120.9(3)
C18 C19 H19 119.5
C20 C19 H19 119.5
C21 C20 N4 121.6(3)
C21 C20 C19 115.6(3)
N4 C20 C19 122.8(3)
C16 C21 C20 121.3(3)
C16 C21 N3 108.5(3)
C20 C21 N3 130.2(3)
C23 C22 C27 121.1(3)
C23 C22 S1 119.9(2)
C27 C22 S1 119.0(2)
C22 C23 C24 119.0(3)
C22 C23 H23 120.5
C24 C23 H23 120.5
C25 C24 C23 120.9(3)
C25 C24 H24 119.5
C23 C24 H24 119.5
C24 C25 C26 118.7(3)
C24 C25 C28 120.4(3)
C26 C25 C28 120.9(3)
C27 C26 C25 121.4(3)
C27 C26 H26 119.3
C25 C26 H26 119.3
C26 C27 C22 118.8(3)
C26 C27 H27 120.6
C22 C27 H27 120.6
C25 C28 H28A 109.5
C25 C28 H28B 109.5
H28A C28 H28B 109.5
C25 C28 H28C 109.5
H28A C28 H28C 109.5
H28B C28 H28C 109.5

loop_
_geom_bond_atom_site_label_1
_geom_bond_atom_site_label_2
_geom_bond_distance
S1 O5 1.433(2)
S1 O6 1.434(2)
S1 N4 1.644(3)
S1 C22 1.764(3)
S2 O2 1.423(2)
S2 O3 1.433(2)
S2 N2 1.638(2)
S2 C8 1.761(3)
O1 C2 1.371(4)
O1 C1 1.386(4)
O4 C15 1.372(4)
O4 C16 1.378(4)
O1W H1WA 0.888(18)
O1W H1WB 0.894(18)
N1 C1 1.276(4)
N1 C7 1.418(4)
N2 C6 1.411(4)
N2 H2N 0.911(18)
N3 C15 1.284(4)
N3 C21 1.418(4)
N4 C20 1.402(4)
N4 H4N 0.915(18)
C1 H1 0.9500
C2 C3 1.375(4)
C2 C7 1.387(4)
C3 C4 1.387(5)
C3 H3 0.9500
C4 C5 1.408(4)
C4 H4 0.9500
C5 C6 1.403(4)
C5 H5 0.9500
C6 C7 1.388(4)
C8 C13 1.380(4)
C8 C9 1.395(4)
C9 C10 1.391(4)
C9 H9 0.9500
C10 C11 1.396(4)
C10 H10 0.9500
C11 C12 1.392(4)
C11 C14 1.504(4)
C12 C13 1.393(4)
C12 H12 0.9500
C13 H13 0.9500
C14 H14A 0.9800
C14 H14B 0.9800
C14 H14C 0.9800
C15 H15 0.9500
C16 C17 1.378(4)
C16 C21 1.382(4)
C17 C18 1.392(5)
C17 H17 0.9500
C18 C19 1.404(4)
C18 H18 0.9500
C19 C20 1.408(4)
C19 H19 0.9500
C20 C21 1.389(4)
C22 C23 1.389(4)
C22 C27 1.392(4)
C23 C24 1.394(4)
C23 H23 0.9500
C24 C25 1.392(4)
C24 H24 0.9500
C25 C26 1.394(4)
C25 C28 1.511(4)
C26 C27 1.386(4)
C26 H26 0.9500
C27 H27 0.9500
C28 H28A 0.9800
C28 H28B 0.9800
C28 H28C 0.9800

loop_
_geom_hbond_atom_site_label_D
_geom_hbond_atom_site_label_H
_geom_hbond_atom_site_label_A
_geom_hbond_distance_DH
_geom_hbond_distance_HA
_geom_hbond_distance_DA
_geom_hbond_angle_DHA
_geom_hbond_site_symmetry_A
O1W H1WA N3 0.888(18) 1.96(2) 2.812(3) 160(4) .
O1W H1WB N1 0.894(18) 1.96(2) 2.819(3) 162(3) 4_475
N2 H2N O1W 0.911(18) 2.032(19) 2.938(3) 173(3) 4_676
N4 H4N O1W 0.915(18) 2.02(2) 2.914(3) 166(3) .
